data_7110605
loop_
_publ_author_name
'Twamley, Brendan'
'Power, Philip P.'

_publ_section_title
;
 Characterization of 2,6-Trip2H3C6GaCl2, {2,6-Trip2H3C6InCl(\m-Cl)}2 and
 {2,6-Trip2H3C6GaCl(\m-OH)}2 (Trip = 2,4,6-triisopropylphenyl)
;
_journal_issue 18
_journal_name_full 'Chemical Communications'
_journal_page_first 1805
_journal_paper_doi 10.1039/a904212a
_journal_year 1999
_chemical_formula_sum 'C36 H49 Cl2 Ga'
_chemical_formula_weight 622.37
_chemical_name_common Bert*GaCl2
_chemical_name_systematic
; 
 ? 
;
_space_group_IT_number 57
_symmetry_cell_setting orthorhombic
_symmetry_space_group_name_Hall '-P 2c 2b'
_symmetry_space_group_name_H-M 'P b c m'
_atom_sites_solution_hydrogens geom
_atom_sites_solution_primary direct
_atom_sites_solution_secondary difmap
_audit_creation_method SHELXL-97
_cell_angle_alpha 90.00
_cell_angle_beta 90.00
_cell_angle_gamma 90.00
_cell_formula_units_Z 4
_cell_length_a 11.069(2)
_cell_length_b 12.170(2)
_cell_length_c 25.275(5)
_cell_measurement_reflns_used 49
_cell_measurement_temperature 130(2)
_cell_measurement_theta_max 20.72
_cell_measurement_theta_min 1.62
_cell_volume 3404.8(11)
_computing_cell_refinement 'Siemens P3'
_computing_data_collection 'Siemens P3'
_computing_data_reduction 'XDISK, Siemens'
_computing_molecular_graphics 'XP, SHELXTL v. 5.10, Siemens'
_computing_publication_material 'XCIF, SHELXTL v. 5.10, Siemens'
_computing_structure_refinement 'SHELXL-97 (Sheldrick, 1997)'
_computing_structure_solution 'SHELXS-97 (Sheldrick, 1990)'
_diffrn_ambient_temperature 130(2)
_diffrn_measured_fraction_theta_full 0.999
_diffrn_measured_fraction_theta_max 0.999
_diffrn_measurement_device_type 'Siemens R3'
_diffrn_measurement_method '\w scans'
_diffrn_radiation_monochromator graphite
_diffrn_radiation_source 'normal-focus sealed tube'
_diffrn_radiation_type MoK\a
_diffrn_radiation_wavelength 0.71073
_diffrn_reflns_av_R_equivalents 0.1134
_diffrn_reflns_av_sigmaI/netI 0.1569
_diffrn_reflns_limit_h_max 11
_diffrn_reflns_limit_h_min 0
_diffrn_reflns_limit_k_max 13
_diffrn_reflns_limit_k_min 0
_diffrn_reflns_limit_l_max 27
_diffrn_reflns_limit_l_min 0
_diffrn_reflns_number 5130
_diffrn_reflns_theta_full 22.50
_diffrn_reflns_theta_max 22.50
_diffrn_reflns_theta_min 1.61
_diffrn_standards_decay_% 0
_diffrn_standards_interval_count 198
_diffrn_standards_number 2
_exptl_absorpt_coefficient_mu 0.987
_exptl_absorpt_correction_T_max 0.9432
_exptl_absorpt_correction_T_min 0.8048
_exptl_absorpt_correction_type empirical
_exptl_absorpt_process_details
;XABS2 : an empirical absorption correction program.
Parkin, S.; Moezzi ,B.; Hope, H. J. Appl. Cryst.
1995, 28, 53-56.
;
_exptl_crystal_colour colorless
_exptl_crystal_density_diffrn 1.214
_exptl_crystal_density_method 'not measured'
_exptl_crystal_description 'fragment of hexagonal plate'
_exptl_crystal_F_000 1320
_exptl_crystal_size_max 0.23
_exptl_crystal_size_mid 0.20
_exptl_crystal_size_min 0.06
_refine_diff_density_max 0.438
_refine_diff_density_min -0.431
_refine_diff_density_rms 0.084
_refine_ls_extinction_method none
_refine_ls_goodness_of_fit_ref 0.999
_refine_ls_hydrogen_treatment mixed
_refine_ls_matrix_type full
_refine_ls_number_parameters 190
_refine_ls_number_reflns 2287
_refine_ls_number_restraints 12
_refine_ls_restrained_S_all 0.999
_refine_ls_R_factor_all 0.1522
_refine_ls_R_factor_gt 0.0676
_refine_ls_shift/su_max 0.000
_refine_ls_shift/su_mean 0.000
_refine_ls_structure_factor_coef Fsqd
_refine_ls_weighting_details 'calc w=1/[\s^2^(Fo^2^)+(0.0126P)^2^+0.0000P] where P=(Fo^2^+2Fc^2^)/3'
_refine_ls_weighting_scheme calc
_refine_ls_wR_factor_gt 0.0898
_refine_ls_wR_factor_ref 0.1096
_reflns_number_gt 1184
_reflns_number_total 2287
_reflns_threshold_expression >2sigma(I)
_cod_data_source_file 904212asup1.cif
_cod_data_source_block bt37o
_cod_depositor_comments
;
The following automatic conversions were performed:

'_symmetry_cell_setting' value 'Orthorhombic' changed to
'orthorhombic' according to
/home/saulius/struct/CIF-dictionaries/cif_core.dic dictionary named
'cif_core.dic' version 2.4.2 from
2011-04-26.

'_exptl_absorpt_correction_type' value 'Empirical'
changed to 'empirical' according to
/home/saulius/struct/CIF-dictionaries/cif_core.dic dictionary named
'cif_core.dic' version 2.4.2 from 2011-04-26.

Automatic conversion script
Id: cif_fix_values 1891 2012-01-12 08:04:46Z andrius 
;
_cod_original_cell_volume 3404.8(12)
_cod_original_sg_symbol_H-M Pbcm
_cod_database_code 7110605

loop_
_symmetry_equiv_pos_as_xyz
'x, y, z'
'-x, -y, z+1/2'
'-x, y+1/2, -z+1/2'
'x, -y+1/2, -z'
'-x, -y, -z'
'x, y, -z-1/2'
'x, -y-1/2, z-1/2'
'-x, y-1/2, z'

loop_
_atom_site_label
_atom_site_type_symbol
_atom_site_fract_x
_atom_site_fract_y
_atom_site_fract_z
_atom_site_U_iso_or_equiv
_atom_site_adp_type
_atom_site_occupancy
_atom_site_symmetry_multiplicity
_atom_site_calc_flag
_atom_site_refinement_flags
Ga1 Ga 0.78573(13) 0.05291(10) 0.7500 0.0302(4) Uani 1 2 d S
Cl1 Cl 0.9563(3) -0.0270(3) 0.7500 0.0634(11) Uani 1 2 d S
Cl2 Cl 0.6489(3) -0.0681(3) 0.7500 0.0761(13) Uani 1 2 d S
C1 C 0.7654(8) 0.2104(7) 0.7500 0.015(2) Uani 1 2 d SU
C2 C 0.7596(5) 0.2673(5) 0.7978(2) 0.0204(18) Uani 1 1 d U
C3 C 0.7462(5) 0.3791(5) 0.7970(3) 0.0236(19) Uani 1 1 d .
H3A H 0.7408 0.4179 0.8296 0.028 Uiso 1 1 calc R
C4 C 0.7403(8) 0.4371(9) 0.7500 0.030(3) Uani 1 2 d S
H4A H 0.7324 0.5148 0.7500 0.036 Uiso 1 2 calc SR
C13 C 0.7667(6) 0.2034(5) 0.8487(3) 0.0223(18) Uani 1 1 d .
C14 C 0.8768(6) 0.1832(5) 0.8728(3) 0.0214(19) Uani 1 1 d .
C15 C 0.8791(7) 0.1223(6) 0.9195(3) 0.027(2) Uani 1 1 d .
H15A H 0.9545 0.1090 0.9363 0.033 Uiso 1 1 calc R
C16 C 0.7750(7) 0.0806(5) 0.9421(2) 0.0235(18) Uani 1 1 d .
C17 C 0.6660(7) 0.1020(6) 0.9181(3) 0.030(2) Uani 1 1 d .
H17A H 0.5940 0.0745 0.9338 0.036 Uiso 1 1 calc R
C18 C 0.6581(6) 0.1635(6) 0.8711(3) 0.0210(19) Uani 1 1 d .
C19 C 0.5352(6) 0.1919(6) 0.8478(3) 0.025(2) Uani 1 1 d .
H19A H 0.5483 0.2198 0.8110 0.030 Uiso 1 1 calc R
C20 C 0.4508(6) 0.0958(6) 0.8448(3) 0.046(2) Uani 1 1 d .
H20A H 0.3769 0.1176 0.8262 0.069 Uiso 1 1 calc R
H20B H 0.4303 0.0716 0.8807 0.069 Uiso 1 1 calc R
H20C H 0.4898 0.0355 0.8257 0.069 Uiso 1 1 calc R
C21 C 0.4770(6) 0.2821(6) 0.8795(3) 0.046(3) Uani 1 1 d .
H21A H 0.5290 0.3473 0.8791 0.069 Uiso 1 1 calc R
H21B H 0.4657 0.2573 0.9161 0.069 Uiso 1 1 calc R
H21C H 0.3984 0.3005 0.8640 0.069 Uiso 1 1 calc R
C22 C 0.7798(8) 0.0174(5) 0.9937(3) 0.035(2) Uani 1 1 d .
H22A H 0.8668 0.0035 1.0019 0.041 Uiso 1 1 calc R
C23 C 0.7292(7) 0.0859(5) 1.0382(2) 0.051(3) Uani 1 1 d .
H23A H 0.7733 0.1556 1.0402 0.076 Uiso 1 1 calc R
H23B H 0.7380 0.0461 1.0717 0.076 Uiso 1 1 calc R
H23C H 0.6435 0.1006 1.0316 0.076 Uiso 1 1 calc R
C24 C 0.7172(7) -0.0929(5) 0.9917(3) 0.047(2) Uani 1 1 d .
H24A H 0.7509 -0.1367 0.9627 0.070 Uiso 1 1 calc R
H24B H 0.6305 -0.0819 0.9858 0.070 Uiso 1 1 calc R
H24C H 0.7295 -0.1315 1.0253 0.070 Uiso 1 1 calc R
C25 C 0.9915(6) 0.2343(6) 0.8528(3) 0.028(2) Uani 1 1 d .
H25A H 0.9777 0.2557 0.8151 0.033 Uiso 1 1 calc R
C26 C 1.1013(6) 0.1578(6) 0.8541(3) 0.049(3) Uani 1 1 d .
H26A H 1.0856 0.0933 0.8319 0.074 Uiso 1 1 calc R
H26B H 1.1163 0.1342 0.8906 0.074 Uiso 1 1 calc R
H26C H 1.1723 0.1970 0.8406 0.074 Uiso 1 1 calc R
C27 C 1.0217(7) 0.3391(6) 0.8835(3) 0.051(3) Uani 1 1 d .
H27A H 0.9582 0.3939 0.8776 0.077 Uiso 1 1 calc R
H27B H 1.0993 0.3684 0.8712 0.077 Uiso 1 1 calc R
H27C H 1.0269 0.3223 0.9214 0.077 Uiso 1 1 calc R

loop_
_atom_site_aniso_label
_atom_site_aniso_U_11
_atom_site_aniso_U_22
_atom_site_aniso_U_33
_atom_site_aniso_U_23
_atom_site_aniso_U_13
_atom_site_aniso_U_12
Ga1 0.0355(8) 0.0313(7) 0.0238(7) 0.000 0.000 0.0063(8)
Cl1 0.058(3) 0.062(3) 0.070(2) 0.000 0.000 0.031(2)
Cl2 0.080(3) 0.038(2) 0.110(3) 0.000 0.000 -0.021(2)
C1 0.010(4) 0.021(4) 0.016(4) 0.000 0.000 -0.001(4)
C2 0.009(4) 0.029(3) 0.024(3) 0.001(3) 0.000(3) -0.003(3)
C3 0.016(5) 0.028(4) 0.027(4) -0.003(3) -0.003(4) 0.006(3)
C4 0.032(8) 0.026(6) 0.032(6) 0.000 0.000 0.006(6)
C13 0.022(5) 0.033(4) 0.013(4) -0.004(3) 0.004(4) 0.007(4)
C14 0.017(5) 0.026(4) 0.020(5) 0.002(4) 0.005(4) 0.003(4)
C15 0.016(5) 0.038(5) 0.028(5) -0.003(4) -0.003(4) -0.002(4)
C16 0.021(5) 0.027(4) 0.023(4) 0.000(3) -0.004(4) 0.002(4)
C17 0.036(6) 0.029(5) 0.024(5) 0.012(4) 0.003(4) -0.015(4)
C18 0.012(4) 0.031(5) 0.020(5) -0.003(4) 0.001(4) -0.002(4)
C19 0.011(5) 0.032(5) 0.033(5) 0.011(4) -0.001(4) -0.003(4)
C20 0.022(5) 0.058(6) 0.058(6) -0.010(5) -0.017(5) 0.000(4)
C21 0.024(5) 0.045(6) 0.068(6) -0.001(5) -0.008(5) 0.010(5)
C22 0.037(5) 0.045(5) 0.022(4) 0.015(4) -0.007(5) -0.001(5)
C23 0.079(7) 0.053(6) 0.021(4) 0.008(4) 0.001(5) -0.006(5)
C24 0.066(6) 0.032(4) 0.042(5) 0.014(4) 0.009(6) -0.008(5)
C25 0.013(4) 0.041(5) 0.028(5) 0.005(4) 0.002(4) -0.001(4)
C26 0.024(5) 0.065(6) 0.059(7) 0.014(5) 0.009(5) 0.013(5)
C27 0.035(6) 0.063(7) 0.057(6) -0.003(5) 0.004(5) -0.015(5)

loop_
_atom_type_symbol
_atom_type_description
_atom_type_scat_dispersion_real
_atom_type_scat_dispersion_imag
_atom_type_scat_source
C C 0.0033 0.0016 'International Tables Vol C Tables 4.2.6.8 and 6.1.1.4'
H H 0.0000 0.0000 'International Tables Vol C Tables 4.2.6.8 and 6.1.1.4'
Cl Cl 0.1484 0.1585 'International Tables Vol C Tables 4.2.6.8 and 6.1.1.4'
Ga Ga 0.2307 1.6083 'International Tables Vol C Tables 4.2.6.8 and 6.1.1.4'

loop_
_geom_angle_atom_site_label_1
_geom_angle_atom_site_label_2
_geom_angle_atom_site_label_3
_geom_angle
_geom_angle_site_symmetry_1
_geom_angle_site_symmetry_3
C1 Ga1 Cl2 127.5(3) . .
C1 Ga1 Cl1 124.0(3) . .
Cl2 Ga1 Cl1 108.54(14) . .
C2 C1 C2 120.2(8) . 6_557
C2 C1 Ga1 119.9(4) . .
C2 C1 Ga1 119.9(4) 6_557 .
C3 C2 C1 119.0(7) . .
C3 C2 C13 122.2(6) . .
C1 C2 C13 118.7(6) . .
C2 C3 C4 121.7(8) . .
C3 C4 C3 118.4(10) 6_557 .
C14 C13 C18 120.7(6) . .
C14 C13 C2 120.9(6) . .
C18 C13 C2 118.4(6) . .
C13 C14 C15 118.9(7) . .
C13 C14 C25 121.5(7) . .
C15 C14 C25 119.4(7) . .
C16 C15 C14 122.0(7) . .
C17 C16 C15 118.7(6) . .
C17 C16 C22 120.4(7) . .
C15 C16 C22 120.9(7) . .
C16 C17 C18 121.8(7) . .
C13 C18 C17 117.9(6) . .
C13 C18 C19 121.7(6) . .
C17 C18 C19 120.3(7) . .
C20 C19 C21 109.1(6) . .
C20 C19 C18 113.5(6) . .
C21 C19 C18 109.9(6) . .
C23 C22 C16 110.4(6) . .
C23 C22 C24 110.3(6) . .
C16 C22 C24 113.9(6) . .
C14 C25 C26 114.3(6) . .
C14 C25 C27 111.0(6) . .
C26 C25 C27 108.8(6) . .

loop_
_geom_bond_atom_site_label_1
_geom_bond_atom_site_label_2
_geom_bond_distance
_geom_bond_site_symmetry_2
Ga1 C1 1.930(8) .
Ga1 Cl2 2.113(4) .
Ga1 Cl1 2.124(3) .
C1 C2 1.395(7) .
C1 C2 1.395(7) 6_557
C2 C3 1.368(8) .
C2 C13 1.505(9) .
C3 C4 1.384(8) .
C4 C3 1.384(8) 6_557
C13 C14 1.385(9) .
C13 C18 1.415(8) .
C14 C15 1.393(9) .
C14 C25 1.502(9) .
C15 C16 1.383(9) .
C16 C17 1.375(9) .
C16 C22 1.516(8) .
C17 C18 1.407(9) .
C18 C19 1.522(8) .
C19 C20 1.499(8) .
C19 C21 1.505(9) .
C22 C23 1.507(9) .
C22 C24 1.512(8) .
C25 C26 1.531(9) .
C25 C27 1.531(9) .
